data_7059577
loop_
_publ_author_name
'Nisa, Zaib ul'
'Tashi, Lobzang'
'Sen, Charanjeet'
'Ashashi, Nargis Akhter'
'Sahoo, Subash Chandra'
'Sheikh, Haq Nawaz'

_publ_section_title
;
 Synthesis of eight isostructural 2D lanthanide coordination polymers
 assembled by rigid furan-2,5-dicarboxylic acid and flexible adipic acid
 as linkers and exploration of luminescent Eu/Tb polymers as efficient and
 sensitive sensors for nitroaromatic compounds
;
_journal_issue 19
_journal_name_full 'New Journal of Chemistry'
_journal_page_first 8125
_journal_page_last 8137
_journal_paper_doi 10.1039/D0NJ01018A
_journal_volume 44
_journal_year 2020
_chemical_formula_moiety 'C29 H21 N3 O9 Pb2, 0.5(C6 H15 N)'
_chemical_formula_sum 'C32 H28.5 N3.5 O9 Pb2'
_chemical_formula_weight 1020.46
_space_group_crystal_system triclinic
_space_group_IT_number 2
_space_group_name_Hall '-P 1'
_space_group_name_H-M_alt 'P -1'
_atom_sites_solution_hydrogens geom
_audit_block_doi 10.5517/ccdc.csd.cc23701f
_audit_creation_date 2019-08-14
_audit_creation_method
;
Olex2 1.2
(compiled 2018.05.29 svn.r3508 for OlexSys, GUI svn.r5506)
;
_audit_update_record
;
2019-09-17 deposited with the CCDC.	2020-04-24 downloaded from the CCDC.
;
_cell_angle_alpha 102.181(2)
_cell_angle_beta 97.698(2)
_cell_angle_gamma 94.222(2)
_cell_formula_units_Z 2
_cell_length_a 10.2850(3)
_cell_length_b 13.3070(3)
_cell_length_c 13.3260(3)
_cell_measurement_reflns_used 11400
_cell_measurement_temperature 293(2)
_cell_measurement_theta_max 29.5140
_cell_measurement_theta_min 1.9870
_cell_volume 1756.90(8)
_computing_cell_refinement 'CrysAlisPro 1.171.39.34b (Rigaku OD, 2017)'
_computing_data_collection 'CrysAlisPro 1.171.39.34b (Rigaku OD, 2017)'
_computing_data_reduction 'CrysAlisPro 1.171.39.34b (Rigaku OD, 2017)'
_computing_molecular_graphics 'Olex2 (Dolomanov et al., 2009)'
_computing_publication_material 'Olex2 (Dolomanov et al., 2009)'
_computing_structure_refinement 'XL (Sheldrick, 2008)'
_computing_structure_solution 'SHELXS-97 (Sheldrick, 1990)'
_diffrn_ambient_temperature 293(2)
_diffrn_detector 'CCD plate'
_diffrn_detector_type HyPix
_diffrn_measured_fraction_theta_full 0.998
_diffrn_measured_fraction_theta_max 0.973
_diffrn_measurement_details
;
List of Runs (angles in degrees, time in seconds):

  # Type    Start    End  Width  t~exp~   \w     \q     \k     \f   Frames
#--------------------------------------------------------------------------
  1  \w    -22.00  19.00   0.50   12.00    --   -6.40  77.00 -30.00   82
  2  \w     29.00  55.00   0.50   12.00    --   -6.40  77.00 -30.00   52
  3  \w     37.00  67.00   0.50   12.00    --   -6.40  77.00-120.00   60
  4  \w     26.00  58.00   0.50   12.00    --    7.80  77.00-150.00   64
  5  \w      3.00  61.00   0.50   12.00    --    7.80  77.00 -60.00  116
  6  \w    -18.00  12.00   0.50   12.00    --    7.80  77.00-150.00   60
  7  \w    -31.00  22.00   0.50   12.00    --   -6.40  77.00-120.00  106
  8  \w    -21.00  73.00   0.50   12.00    --    7.80  77.00  60.00  188
  9  \w      4.00  74.00   0.50   12.00    --    7.80  77.00 150.00  140
;
_diffrn_measurement_device 'four-circle diffractometer'
_diffrn_measurement_device_type 'XtaLAB Synergy, Dualflex, HyPix'
_diffrn_measurement_method '\w scans'
_diffrn_orient_matrix_type 'CrysAlisPro convention (1999,Acta A55,543-557)'
_diffrn_orient_matrix_UB_11 0.0195265000
_diffrn_orient_matrix_UB_12 -0.0495548000
_diffrn_orient_matrix_UB_13 -0.0193035000
_diffrn_orient_matrix_UB_21 0.0150404000
_diffrn_orient_matrix_UB_22 -0.0067474000
_diffrn_orient_matrix_UB_23 0.0515280000
_diffrn_orient_matrix_UB_31 -0.0654953000
_diffrn_orient_matrix_UB_32 -0.0224854000
_diffrn_orient_matrix_UB_33 -0.0029502000
_diffrn_radiation_monochromator mirror
_diffrn_radiation_probe x-ray
_diffrn_radiation_type MoK\a
_diffrn_radiation_wavelength 0.71073
_diffrn_reflns_av_R_equivalents 0.0362
_diffrn_reflns_av_unetI/netI 0.0407
_diffrn_reflns_Laue_measured_fraction_full 0.998
_diffrn_reflns_Laue_measured_fraction_max 0.973
_diffrn_reflns_limit_h_max 12
_diffrn_reflns_limit_h_min -11
_diffrn_reflns_limit_k_max 16
_diffrn_reflns_limit_k_min -16
_diffrn_reflns_limit_l_max 15
_diffrn_reflns_limit_l_min -16
_diffrn_reflns_number 20084
_diffrn_reflns_point_group_measured_fraction_full 0.998
_diffrn_reflns_point_group_measured_fraction_max 0.973
_diffrn_reflns_theta_full 25.242
_diffrn_reflns_theta_max 26.372
_diffrn_reflns_theta_min 1.967
_diffrn_source 'micro-focus sealed X-ray tube'
_diffrn_source_type 'PhotonJet (Mo) X-ray Source'
_exptl_absorpt_coefficient_mu 9.625
_exptl_absorpt_correction_T_max 1.00000
_exptl_absorpt_correction_T_min 0.11502
_exptl_absorpt_correction_type multi-scan
_exptl_absorpt_process_details
;
CrysAlisPro 1.171.39.34b (Rigaku Oxford Diffraction, 2017)
Empirical absorption correction using spherical harmonics,
 implemented in SCALE3 ABSPACK scaling algorithm.
;
_exptl_crystal_colour 'clear light colourless'
_exptl_crystal_colour_lustre clear
_exptl_crystal_colour_modifier light
_exptl_crystal_colour_primary colourless
_exptl_crystal_density_diffrn 1.929
_exptl_crystal_density_method 'not measured'
_exptl_crystal_description block
_exptl_crystal_F_000 962
_exptl_crystal_size_max 0.3
_exptl_crystal_size_mid 0.2
_exptl_crystal_size_min 0.2
_refine_diff_density_max 3.988
_refine_diff_density_min -2.172
_refine_diff_density_rms 0.226
_refine_ls_extinction_method none
_refine_ls_goodness_of_fit_ref 1.092
_refine_ls_hydrogen_treatment constr
_refine_ls_matrix_type full
_refine_ls_number_parameters 420
_refine_ls_number_reflns 6999
_refine_ls_number_restraints 18
_refine_ls_restrained_S_all 1.091
_refine_ls_R_factor_all 0.0403
_refine_ls_R_factor_gt 0.0334
_refine_ls_shift/su_max 0.035
_refine_ls_shift/su_mean 0.001
_refine_ls_structure_factor_coef Fsqd
_refine_ls_weighting_details 'w=1/[\s^2^(Fo^2^)+(0.0509P)^2^+10.7494P] where P=(Fo^2^+2Fc^2^)/3'
_refine_ls_weighting_scheme calc
_refine_ls_wR_factor_gt 0.0958
_refine_ls_wR_factor_ref 0.0987
_reflns_Friedel_coverage 0.000
_reflns_number_gt 5999
_reflns_number_total 6999
_reflns_threshold_expression 'I > 2\s(I)'
_cod_data_source_file d0nj01018a2.cif
_cod_data_source_block 3
_cod_depositor_comments
;Adding full bibliography for 7059575--7059582.cif.

 Adding full bibliography for 7059575--7059582.cif.
;
_cod_original_formula_sum 'C32 H28.50 N3.50 O9 Pb2'
_cod_database_code 7059577
_shelx_shelxl_version_number 2014/7
_chemical_oxdiff_formula 'Pb C O N H'
_shelx_space_group_comment
;
The symmetry employed for this shelxl refinement is uniquely defined
by the following loop, which should always be used as a source of
symmetry information in preference to the above space-group names.
They are only intended as comments.
;
_shelx_estimated_absorpt_t_max 0.249
_shelx_estimated_absorpt_t_min 0.160
_reflns_odcompleteness_completeness 99.86
_reflns_odcompleteness_iscentric 1
_reflns_odcompleteness_theta 25.07
_olex2_refinement_description
;
1. Fixed Uiso
 At 1.2 times of:
  All C(H) groups, All C(H,H) groups
 At 1.5 times of:
  All C(H,H,H) groups
2. Restrained distances
 N4-C30 = N4-C32 = N4-C34
 1.463 with sigma of 0.001
 N4-C31 = N4-C33 = N4-C35
 2.532 with sigma of 0.002
 C30-C32 = C32-C34 = C34-C30
 2.416 with sigma of 0.002
 C30-C31 = C32-C33 = C34-C35
 1.439 with sigma of 0.001
3. Uiso/Uaniso restraints and constraints
Uanis(C28) \\sim Ueq: with sigma of 0.001 and sigma for terminal atoms of 0.002
Uanis(C35) = Uanis(N4) = Uanis(C30) = Uanis(C32) = Uanis(C34) = Uanis(C31) =
Uanis(C33)
4. Others
 Fixed Sof: N4(0.5) C30(0.5) H30A(0.5) H30B(0.5) C32(0.5) H32A(0.5) H32B(0.5)
 C33(0.5) H33A(0.5) H33B(0.5) H33C(0.5) C31(0.5) H31A(0.5) H31B(0.5) H31C(0.5)
 C34(0.5) H34A(0.5) H34B(0.5) C35(0.5) H35A(0.5) H35B(0.5) H35C(0.5)
5.a Secondary CH2 refined with riding coordinates:
 C30(H30A,H30B), C32(H32A,H32B), C34(H34A,H34B)
5.b Aromatic/amide H refined with riding coordinates:
 C3(H3), C7(H7), C16(H16), C12(H12), C20(H20), C13(H13), C5(H5), C11(H11),
 C18(H18), C25(H25), C23(H23), C24(H24), C26(H26), C10(H10), C27(H27)
5.c Idealised Me refined as rotating group:
 C29(H29A,H29B,H29C), C28(H28A,H28B,H28C), C33(H33A,H33B,H33C), C31(H31A,H31B,
 H31C), C35(H35A,H35B,H35C)
;
_olex2_submission_special_instructions 'No special instructions were received'
_oxdiff_exptl_absorpt_empirical_details
;
Empirical correction (ABSPACK) includes:
- Absorption correction using spherical harmonics
- Frame scaling
;
_oxdiff_exptl_absorpt_empirical_full_max 4.998
_oxdiff_exptl_absorpt_empirical_full_min 0.462

loop_
_space_group_symop_operation_xyz
'x, y, z'
'-x, -y, -z'

loop_
_atom_site_label
_atom_site_type_symbol
_atom_site_fract_x
_atom_site_fract_y
_atom_site_fract_z
_atom_site_U_iso_or_equiv
_atom_site_adp_type
_atom_site_occupancy
_atom_site_site_symmetry_order
_atom_site_calc_flag
_atom_site_refinement_flags_posn
_atom_site_refinement_flags_adp
_atom_site_refinement_flags_occupancy
_atom_site_disorder_assembly
_atom_site_disorder_group
Pb1 Pb 1.00873(2) 1.33726(2) 0.04530(2) 0.01219(2) Uani 1 1 d . . . . .
O6 O 1.38878(12) 1.44849(10) 0.90144(10) 0.0130(4) Uani 1 1 d . . . . .
O7 O 0.90867(12) 1.44737(10) 0.89718(10) 0.0130(4) Uani 1 1 d . . . . .
O2 O 0.75526(13) 1.34154(10) 0.05217(11) 0.0173(4) Uani 1 1 d . . . . .
O3 O 0.28189(13) 1.36170(10) 0.09384(11) 0.0179(4) Uani 1 1 d . . . . .
O8 O 0.76962(13) 1.38931(12) 0.75078(11) 0.0188(4) Uani 1 1 d . . . . .
O4 O 0.16492(14) 1.21216(11) 0.08158(13) 0.0247(4) Uani 1 1 d . . . . .
O1 O 0.84999(13) 1.19961(11) 0.06871(12) 0.0178(4) Uani 1 1 d . . . . .
O5 O 1.46920(13) 1.46084(12) 0.75806(11) 0.0197(4) Uani 1 1 d . . . . .
N2 N 1.03111(16) 1.35789(14) 0.24749(13) 0.0169(5) Uani 1 1 d . . . . .
C1 C 0.75176(18) 1.25238(15) 0.06991(15) 0.0146(5) Uani 1 1 d . . . . .
N1 N 0.45188(17) 0.74867(14) 0.16666(14) 0.0202(5) Uani 1 1 d . . . . .
O9 O 0.98416(18) 1.20651(13) -0.13315(14) 0.0357(5) Uani 1 1 d . . . . .
C3 C 0.51743(18) 1.26223(15) 0.09585(16) 0.0143(5) Uani 1 1 d . . . . .
H3 H 0.5246 1.3298 0.0870 0.017 Uiso 1 1 calc R . . . .
C8 C 0.27279(19) 1.26728(15) 0.09447(16) 0.0157(5) Uani 1 1 d . . . . .
C21 C 0.88599(19) 1.41251(14) 0.80063(15) 0.0131(5) Uani 1 1 d . . . . .
C15 C 1.23502(18) 1.42548(15) 0.74608(15) 0.0127(5) Uani 1 1 d . . . . .
C2 C 0.62727(18) 1.20762(15) 0.09633(15) 0.0138(5) Uani 1 1 d . . . . .
C14 C 1.37251(18) 1.44674(15) 0.80479(15) 0.0137(5) Uani 1 1 d . . . . .
C4 C 0.39588(19) 1.21605(15) 0.10861(16) 0.0149(5) Uani 1 1 d . . . . .
C7 C 0.61807(19) 1.10933(15) 0.11719(16) 0.0159(5) Uani 1 1 d . . . . .
H7 H 0.6924 1.0736 0.1189 0.019 Uiso 1 1 calc R . . . .
C17 C 1.00050(18) 1.40447(15) 0.74303(16) 0.0144(5) Uani 1 1 d . . . . .
C16 C 1.12876(19) 1.42413(15) 0.79800(16) 0.0154(5) Uani 1 1 d . . . . .
H16 H 1.1420 1.4363 0.8701 0.018 Uiso 1 1 calc R . . . .
C12 C 0.5668(2) 0.79096(16) 0.14895(17) 0.0200(6) Uani 1 1 d . . . . .
H12 H 0.6351 0.7494 0.1406 0.024 Uiso 1 1 calc R . . . .
C20 C 1.21650(19) 1.40804(16) 0.63804(16) 0.0179(6) Uani 1 1 d . . . . .
H20 H 1.2891 1.4097 0.6035 0.021 Uiso 1 1 calc R . . . .
C13 C 0.5888(2) 0.89187(15) 0.14247(16) 0.0173(5) Uani 1 1 d . . . . .
H13 H 0.6708 0.9172 0.1308 0.021 Uiso 1 1 calc R . . . .
C6 C 0.50005(19) 1.06315(15) 0.13562(16) 0.0143(5) Uani 1 1 d . . . . .
C5 C 0.38861(19) 1.11709(15) 0.12739(15) 0.0149(5) Uani 1 1 d . . . . .
H5 H 0.3076 1.0858 0.1347 0.018 Uiso 1 1 calc R . . . .
C19 C 1.08829(19) 1.38797(17) 0.58104(16) 0.0191(6) Uani 1 1 d . . . . .
C11 C 0.3577(2) 0.81128(17) 0.18413(19) 0.0247(6) Uani 1 1 d . . . . .
H11 H 0.2793 0.7846 0.2008 0.030 Uiso 1 1 calc R . . . .
C18 C 0.98143(19) 1.38476(16) 0.63489(16) 0.0156(5) Uani 1 1 d . . . . .
H18 H 0.8963 1.3693 0.5982 0.019 Uiso 1 1 calc R . . . .
C9 C 0.48834(19) 0.95749(15) 0.15335(16) 0.0160(5) Uani 1 1 d . . . . .
C25 C 1.1524(2) 1.37909(19) 0.30662(17) 0.0260(6) Uani 1 1 d . . . . .
H25 H 1.2252 1.3886 0.2738 0.031 Uiso 1 1 calc R . . . .
C23 C 0.9442(2) 1.35271(19) 0.40549(17) 0.0259(7) Uani 1 1 d . . . . .
H23 H 0.8699 1.3427 0.4365 0.031 Uiso 1 1 calc R . . . .
C24 C 0.9315(2) 1.34583(19) 0.30018(17) 0.0260(7) Uani 1 1 d . . . . .
H24 H 0.8467 1.3316 0.2626 0.031 Uiso 1 1 calc R . . . .
C22 C 1.0691(2) 1.37474(17) 0.46567(16) 0.0176(6) Uani 1 1 d . . . . .
C26 C 1.1736(2) 1.38735(19) 0.41307(16) 0.0231(6) Uani 1 1 d . . . . .
H26 H 1.2591 1.4015 0.4493 0.028 Uiso 1 1 calc R . . . .
C10 C 0.3716(2) 0.91318(16) 0.17861(18) 0.0228(6) Uani 1 1 d . . . . .
H10 H 0.3031 0.9536 0.1917 0.027 Uiso 1 1 calc R . . . .
N3 N 0.9909(3) 1.0442(2) -0.2226(2) 0.0575(9) Uani 1 1 d . . . . .
C27 C 0.9931(3) 1.1154(2) -0.1362(2) 0.0451(9) Uani 1 1 d . . . . .
H27 H 1.0020 1.0943 -0.0737 0.054 Uiso 1 1 calc R . . . .
C29 C 0.9928(4) 0.9337(2) -0.2252(3) 0.0673(13) Uani 1 1 d . . . . .
H29A H 1.0096 0.9238 -0.1555 0.101 Uiso 1 1 calc GR . . . .
H29B H 1.0611 0.9074 -0.2627 0.101 Uiso 1 1 calc GR . . . .
H29C H 0.9090 0.8975 -0.2591 0.101 Uiso 1 1 calc GR . . . .
C28 C 0.9883(6) 1.0784(5) -0.3213(5) 0.1411(5) Uani 1 1 d . U . . .
H28A H 0.9016 1.0607 -0.3612 0.212 Uiso 1 1 calc GR . . . .
H28B H 1.0513 1.0448 -0.3600 0.212 Uiso 1 1 calc GR . . . .
H28C H 1.0101 1.1519 -0.3068 0.212 Uiso 1 1 calc GR . . . .
Pb2 Pb 1.64432(2) 1.44598(2) 0.90239(2) 0.01035(2) Uani 1 1 d . . . . .
N4 N 1.52765(3) 1.81688(3) 0.49726(2) 0.0873(12) Uani 0.5 1 d D . P . .
C30 C 1.43407(3) 1.72445(3) 0.45657(3) 0.0873(12) Uani 0.5 1 d D . P . .
H30A H 1.3738 1.7388 0.4000 0.105 Uiso 0.5 1 calc R . P . .
H30B H 1.4838 1.6699 0.4260 0.105 Uiso 0.5 1 calc R . P . .
C32 C 1.59105(4) 1.82039(4) 0.60312(2) 0.0873(12) Uani 0.5 1 d D . P . .
H32A H 1.5231 1.8296 0.6472 0.105 Uiso 0.5 1 calc R . P . .
H32B H 1.6196 1.7526 0.6037 0.105 Uiso 0.5 1 calc R . P . .
C33 C 1.70142(4) 1.89516(4) 0.65284(6) 0.0873(12) Uani 0.5 1 d D . P . .
H33A H 1.7791 1.8754 0.6244 0.131 Uiso 0.5 1 calc GR . P . .
H33B H 1.7152 1.8980 0.7261 0.131 Uiso 0.5 1 calc GR . P . .
H33C H 1.6836 1.9619 0.6412 0.131 Uiso 0.5 1 calc GR . P . .
C31 C 1.35476(4) 1.68230(4) 0.52200(3) 0.0873(12) Uani 0.5 1 d D . P . .
H31A H 1.2763 1.6437 0.4803 0.131 Uiso 0.5 1 calc GR . P . .
H31B H 1.3309 1.7376 0.5729 0.131 Uiso 0.5 1 calc GR . P . .
H31C H 1.4041 1.6375 0.5564 0.131 Uiso 0.5 1 calc GR . P . .
C34 C 1.62521(3) 1.82557(2) 0.42830(2) 0.0873(12) Uani 0.5 1 d D . P . .
H34A H 1.7039 1.7989 0.4567 0.105 Uiso 0.5 1 calc R . P . .
H34B H 1.5913 1.7789 0.3621 0.105 Uiso 0.5 1 calc R . P . .
C35 C 1.66676(8) 1.92334(2) 0.40648(4) 0.0873(12) Uani 0.5 1 d D . P . .
H35A H 1.6418 1.9207 0.3339 0.131 Uiso 0.5 1 calc GR . P . .
H35B H 1.7609 1.9375 0.4244 0.131 Uiso 0.5 1 calc GR . P . .
H35C H 1.6254 1.9770 0.4466 0.131 Uiso 0.5 1 calc GR . P . .

loop_
_atom_site_aniso_label
_atom_site_aniso_U_11
_atom_site_aniso_U_22
_atom_site_aniso_U_33
_atom_site_aniso_U_23
_atom_site_aniso_U_13
_atom_site_aniso_U_12
Pb1 0.00787(3) 0.01513(3) 0.01511(3) 0.00572(3) 0.00338(3) 0.00138(3)
O6 0.0106(6) 0.0189(6) 0.0096(6) 0.0026(5) 0.0019(5) 0.0039(5)
O7 0.0107(6) 0.0202(6) 0.0093(6) 0.0040(5) 0.0030(5) 0.0033(5)
O2 0.0127(6) 0.0168(6) 0.0254(7) 0.0092(6) 0.0054(5) 0.0025(5)
O3 0.0123(6) 0.0166(6) 0.0283(7) 0.0107(6) 0.0057(6) 0.0026(5)
O8 0.0059(6) 0.0347(8) 0.0144(6) 0.0031(6) 0.0035(5) -0.0025(6)
O4 0.0097(6) 0.0208(7) 0.0468(9) 0.0149(6) 0.0040(6) 0.0012(6)
O1 0.0103(6) 0.0152(6) 0.0276(7) 0.0030(6) 0.0049(6) 0.0008(5)
O5 0.0071(6) 0.0373(8) 0.0170(6) 0.0124(6) 0.0007(5) 0.0004(6)
N2 0.0102(7) 0.0246(9) 0.0128(8) -0.0017(7) -0.0007(6) 0.0029(7)
C1 0.0101(8) 0.0200(9) 0.0144(9) 0.0055(8) 0.0019(7) 0.0004(7)
N1 0.0186(8) 0.0194(8) 0.0205(9) 0.0008(7) 0.0021(7) -0.0006(7)
O9 0.0507(10) 0.0224(8) 0.0336(9) 0.0029(7) 0.0114(8) 0.0012(8)
C3 0.0114(8) 0.0124(8) 0.0185(9) 0.0026(8) 0.0024(7) 0.0006(7)
C8 0.0124(8) 0.0173(9) 0.0208(9) 0.0082(8) 0.0081(7) 0.0020(7)
C21 0.0163(9) 0.0115(8) 0.0133(8) 0.0045(7) 0.0040(7) 0.0043(7)
C15 0.0087(8) 0.0140(8) 0.0155(9) 0.0049(7) -0.0008(7) 0.0020(7)
C2 0.0091(8) 0.0154(9) 0.0145(9) -0.0001(8) 0.0003(7) -0.0009(7)
C14 0.0114(8) 0.0141(8) 0.0171(9) 0.0066(7) 0.0029(7) 0.0005(7)
C4 0.0128(8) 0.0136(9) 0.0203(9) 0.0052(8) 0.0081(7) -0.0004(7)
C7 0.0106(8) 0.0159(9) 0.0215(10) 0.0049(8) 0.0005(8) 0.0038(7)
C17 0.0093(8) 0.0175(9) 0.0170(9) 0.0042(8) 0.0032(7) 0.0026(7)
C16 0.0114(8) 0.0180(9) 0.0174(9) 0.0050(8) 0.0024(7) 0.0029(7)
C12 0.0154(9) 0.0189(9) 0.0279(10) 0.0069(8) 0.0072(8) 0.0049(8)
C20 0.0102(8) 0.0254(10) 0.0167(9) 0.0019(8) 0.0032(8) -0.0010(8)
C13 0.0166(9) 0.0148(9) 0.0224(10) 0.0067(8) 0.0068(8) -0.0012(8)
C6 0.0131(8) 0.0131(8) 0.0169(9) 0.0039(7) 0.0005(7) 0.0041(7)
C5 0.0130(8) 0.0173(9) 0.0152(9) 0.0034(8) 0.0056(7) 0.0013(7)
C19 0.0111(8) 0.0296(10) 0.0182(9) 0.0056(8) 0.0061(8) 0.0044(8)
C11 0.0147(9) 0.0229(10) 0.0415(12) 0.0129(9) 0.0136(8) 0.0008(8)
C18 0.0078(8) 0.0222(9) 0.0175(9) 0.0070(8) 0.0021(7) -0.0003(7)
C9 0.0116(9) 0.0156(9) 0.0198(10) 0.0044(8) -0.0010(8) -0.0010(7)
C25 0.0183(10) 0.0445(13) 0.0166(9) 0.0100(9) 0.0051(8) -0.0010(10)
C23 0.0127(9) 0.0466(13) 0.0185(10) 0.0079(10) 0.0048(8) -0.0029(9)
C24 0.0153(10) 0.0433(13) 0.0168(10) 0.0030(10) 0.0006(8) 0.0005(9)
C22 0.0149(9) 0.0265(10) 0.0127(9) 0.0070(8) 0.0033(7) 0.0011(8)
C26 0.0086(9) 0.0444(12) 0.0166(10) 0.0093(9) 0.0009(8) 0.0010(9)
C10 0.0162(9) 0.0223(9) 0.0379(11) 0.0160(8) 0.0157(8) 0.0064(8)
N3 0.0906(19) 0.0414(13) 0.0408(13) 0.0062(11) 0.0086(14) 0.0197(13)
C27 0.0481(15) 0.0511(16) 0.0377(14) 0.0121(13) 0.0084(13) 0.0053(13)
C29 0.104(3) 0.0413(16) 0.059(2) 0.0170(15) 0.008(2) 0.0105(18)
C28 0.1428(7) 0.1409(7) 0.1400(7) 0.0323(6) 0.0218(6) 0.0151(6)
Pb2 0.00612(3) 0.01400(3) 0.01188(3) 0.00443(3) 0.00238(3) 0.00094(3)
N4 0.0772(18) 0.115(2) 0.0506(16) -0.0119(17) -0.0216(13) 0.0339(16)
C30 0.0772(18) 0.115(2) 0.0506(16) -0.0119(17) -0.0216(13) 0.0339(16)
C32 0.0772(18) 0.115(2) 0.0506(16) -0.0119(17) -0.0216(13) 0.0339(16)
C33 0.0772(18) 0.115(2) 0.0506(16) -0.0119(17) -0.0216(13) 0.0339(16)
C31 0.0772(18) 0.115(2) 0.0506(16) -0.0119(17) -0.0216(13) 0.0339(16)
C34 0.0772(18) 0.115(2) 0.0506(16) -0.0119(17) -0.0216(13) 0.0339(16)
C35 0.0772(18) 0.115(2) 0.0506(16) -0.0119(17) -0.0216(13) 0.0339(16)

loop_
_atom_type_symbol
_atom_type_description
_atom_type_scat_dispersion_real
_atom_type_scat_dispersion_imag
_atom_type_scat_source
C C 0.0033 0.0016 'International Tables Vol C Tables 4.2.6.8 and 6.1.1.4'
H H 0.0000 0.0000 'International Tables Vol C Tables 4.2.6.8 and 6.1.1.4'
N N 0.0061 0.0033 'International Tables Vol C Tables 4.2.6.8 and 6.1.1.4'
O O 0.0106 0.0060 'International Tables Vol C Tables 4.2.6.8 and 6.1.1.4'
Pb Pb -3.3944 10.1111 'International Tables Vol C Tables 4.2.6.8 and 6.1.1.4'

loop_
_citation_id
_citation_doi
_citation_year
1 10.1021/acs.inorgchem.9b02697 2019

loop_
_geom_angle_atom_site_label_1
_geom_angle_atom_site_label_2
_geom_angle_atom_site_label_3
_geom_angle
_geom_angle_site_symmetry_1
_geom_angle_site_symmetry_3
_geom_angle_publ_flag
O2 Pb1 N2 84.89(5) . . ?
O4 Pb1 O2 132.56(5) 1_655 . ?
O4 Pb1 N2 76.33(6) 1_655 . ?
O4 Pb1 O9 77.56(5) 1_655 . ?
O1 Pb1 O2 51.78(5) . . ?
O1 Pb1 O4 81.22(5) . 1_655 ?
O1 Pb1 N2 75.40(5) . . ?
O1 Pb1 O9 78.29(5) . . ?
O9 Pb1 O2 96.35(5) . . ?
O9 Pb1 N2 145.24(6) . . ?
C14 O6 Pb2 90.11(11) . . ?
C21 O7 Pb2 90.07(11) . 1_455 ?
C1 O2 Pb1 88.67(11) . . ?
C8 O3 Pb2 167.51(13) . 2_786 ?
C21 O8 Pb2 98.00(12) . 1_455 ?
C8 O4 Pb1 100.60(13) . 1_455 ?
C1 O1 Pb1 95.91(12) . . ?
C14 O5 Pb2 96.12(12) . . ?
C25 N2 Pb1 119.85(14) . . ?
C24 N2 Pb1 125.42(13) . . ?
C24 N2 C25 114.68(19) . . ?
O2 C1 O1 123.32(19) . . ?
O2 C1 C2 118.16(18) . . ?
O1 C1 C2 118.50(19) . . ?
C12 N1 Pb2 125.50(14) . 2_776 ?
C11 N1 C12 117.10(19) . . ?
C11 N1 Pb2 112.40(13) . 2_776 ?
C27 O9 Pb1 119.93(18) . . ?
C2 C3 H3 119.9 . . ?
C2 C3 C4 120.26(19) . . ?
C4 C3 H3 119.9 . . ?
O3 C8 C4 118.91(17) . . ?
O4 C8 O3 123.59(19) . . ?
O4 C8 C4 117.48(18) . . ?
O7 C21 O8 122.40(19) . . ?
O7 C21 C17 117.95(16) . . ?
O8 C21 C17 119.55(17) . . ?
C16 C15 C14 120.43(18) . . ?
C16 C15 C20 120.43(17) . . ?
C20 C15 C14 119.14(18) . . ?
C3 C2 C1 119.85(19) . . ?
C3 C2 C7 119.50(19) . . ?
C7 C2 C1 120.59(18) . . ?
O6 C14 C15 118.30(18) . . ?
O5 C14 O6 121.53(17) . . ?
O5 C14 C15 120.16(18) . . ?
C3 C4 C8 121.38(19) . . ?
C5 C4 C3 119.04(19) . . ?
C5 C4 C8 119.41(18) . . ?
C2 C7 H7 119.2 . . ?
C2 C7 C6 121.61(19) . . ?
C6 C7 H7 119.2 . . ?
C16 C17 C21 119.69(18) . . ?
C18 C17 C21 120.64(17) . . ?
C18 C17 C16 119.52(19) . . ?
C15 C16 C17 120.32(19) . . ?
C15 C16 H16 119.8 . . ?
C17 C16 H16 119.8 . . ?
N1 C12 H12 118.2 . . ?
N1 C12 C13 123.6(2) . . ?
C13 C12 H12 118.2 . . ?
C15 C20 H20 119.9 . . ?
C15 C20 C19 120.26(19) . . ?
C19 C20 H20 119.9 . . ?
C12 C13 H13 119.8 . . ?
C12 C13 C9 120.4(2) . . ?
C9 C13 H13 119.8 . . ?
C7 C6 C5 117.56(19) . . ?
C7 C6 C9 121.82(18) . . ?
C5 C6 C9 120.37(18) . . ?
C4 C5 C6 121.78(19) . . ?
C4 C5 H5 119.1 . . ?
C6 C5 H5 119.1 . . ?
C20 C19 C22 119.87(19) . . ?
C18 C19 C20 118.58(19) . . ?
C18 C19 C22 121.50(17) . . ?
N1 C11 H11 118.5 . . ?
N1 C11 C10 122.9(2) . . ?
C10 C11 H11 118.5 . . ?
C17 C18 C19 120.86(17) . . ?
C17 C18 H18 119.6 . . ?
C19 C18 H18 119.6 . . ?
C13 C9 C6 123.26(19) . . ?
C13 C9 C10 114.86(19) . . ?
C10 C9 C6 121.83(19) . . ?
N2 C25 H25 118.2 . . ?
N2 C25 C26 123.7(2) . . ?
C26 C25 H25 118.2 . . ?
C24 C23 H23 120.2 . . ?
C24 C23 C22 119.7(2) . . ?
C22 C23 H23 120.2 . . ?
N2 C24 C23 125.25(19) . . ?
N2 C24 H24 117.4 . . ?
C23 C24 H24 117.4 . . ?
C23 C22 C19 122.03(19) . . ?
C26 C22 C19 121.73(17) . . ?
C26 C22 C23 116.20(19) . . ?
C25 C26 H26 119.7 . . ?
C22 C26 C25 120.51(19) . . ?
C22 C26 H26 119.7 . . ?
C11 C10 C9 120.9(2) . . ?
C11 C10 H10 119.6 . . ?
C9 C10 H10 119.6 . . ?
C27 N3 C29 123.5(3) . . ?
C27 N3 C28 118.1(3) . . ?
C29 N3 C28 118.3(3) . . ?
O9 C27 N3 124.5(3) . . ?
O9 C27 H27 117.8 . . ?
N3 C27 H27 117.8 . . ?
N3 C29 H29A 109.5 . . ?
N3 C29 H29B 109.5 . . ?
N3 C29 H29C 109.5 . . ?
H29A C29 H29B 109.5 . . ?
H29A C29 H29C 109.5 . . ?
H29B C29 H29C 109.5 . . ?
N3 C28 H28A 109.5 . . ?
N3 C28 H28B 109.5 . . ?
N3 C28 H28C 109.5 . . ?
H28A C28 H28B 109.5 . . ?
H28A C28 H28C 109.5 . . ?
H28B C28 H28C 109.5 . . ?
O6 Pb2 O7 177.75(4) . 1_655 ?
O3 Pb2 O6 101.72(4) 2_786 . ?
O3 Pb2 O7 76.81(4) 2_786 1_655 ?
O3 Pb2 N1 161.02(5) 2_786 2_776 ?
O8 Pb2 O6 129.12(4) 1_655 . ?
O8 Pb2 O7 49.45(4) 1_655 1_655 ?
O8 Pb2 O3 89.64(5) 1_655 2_786 ?
O8 Pb2 N1 78.23(5) 1_655 2_776 ?
O5 Pb2 O6 51.01(5) . . ?
O5 Pb2 O7 126.93(5) . 1_655 ?
O5 Pb2 O3 84.58(5) . 2_786 ?
O5 Pb2 O8 81.72(5) . 1_655 ?
O5 Pb2 N1 79.31(5) . 2_776 ?
N1 Pb2 O6 75.75(5) 2_776 . ?
N1 Pb2 O7 105.06(5) 2_776 1_655 ?
C30 N4 C32 111.60(3) . . ?
C30 N4 C34 111.44(2) . . ?
C32 N4 C34 111.40(3) . . ?
N4 C30 H30A 106.9 . . ?
N4 C30 H30B 106.9 . . ?
H30A C30 H30B 106.7 . . ?
C31 C30 N4 121.66(3) . . ?
C31 C30 H30A 106.9 . . ?
C31 C30 H30B 106.9 . . ?
N4 C32 H32A 107.0 . . ?
N4 C32 H32B 107.0 . . ?
H32A C32 H32B 106.7 . . ?
C33 C32 N4 121.33(5) . . ?
C33 C32 H32A 107.0 . . ?
C33 C32 H32B 107.0 . . ?
C32 C33 H33A 109.5 . . ?
C32 C33 H33B 109.5 . . ?
C32 C33 H33C 109.5 . . ?
H33A C33 H33B 109.5 . . ?
H33A C33 H33C 109.5 . . ?
H33B C33 H33C 109.5 . . ?
C30 C31 H31A 109.5 . . ?
C30 C31 H31B 109.5 . . ?
C30 C31 H31C 109.5 . . ?
H31A C31 H31B 109.5 . . ?
H31A C31 H31C 109.5 . . ?
H31B C31 H31C 109.5 . . ?
N4 C34 H34A 107.0 . . ?
N4 C34 H34B 107.0 . . ?
H34A C34 H34B 106.7 . . ?
C35 C34 N4 121.44(4) . . ?
C35 C34 H34A 107.0 . . ?
C35 C34 H34B 107.0 . . ?
C34 C35 H35A 109.5 . . ?
C34 C35 H35B 109.5 . . ?
C34 C35 H35C 109.5 . . ?
H35A C35 H35B 109.5 . . ?
H35A C35 H35C 109.5 . . ?
H35B C35 H35C 109.5 . . ?

loop_
_geom_bond_atom_site_label_1
_geom_bond_atom_site_label_2
_geom_bond_distance
_geom_bond_site_symmetry_2
_geom_bond_publ_flag
Pb1 O2 2.6251(14) . ?
Pb1 O4 2.4719(15) 1_655 ?
Pb1 O1 2.4607(14) . ?
Pb1 N2 2.6269(18) . ?
Pb1 O9 2.6027(16) . ?
O6 C14 1.271(2) . ?
O6 Pb2 2.6293(13) . ?
O7 C21 1.256(2) . ?
O7 Pb2 2.7278(13) 1_455 ?
O2 C1 1.257(3) . ?
O3 C8 1.255(3) . ?
O3 Pb2 2.6033(14) 2_786 ?
O8 C21 1.271(2) . ?
O8 Pb2 2.5513(14) 1_455 ?
O4 Pb1 2.4719(15) 1_455 ?
O4 C8 1.255(2) . ?
O1 C1 1.272(2) . ?
O5 C14 1.265(3) . ?
O5 Pb2 2.5035(14) . ?
N2 C25 1.359(3) . ?
N2 C24 1.336(3) . ?
C1 C2 1.488(3) . ?
N1 C12 1.342(3) . ?
N1 C11 1.335(3) . ?
N1 Pb2 2.6283(17) 2_776 ?
O9 C27 1.215(4) . ?
C3 H3 0.9300 . ?
C3 C2 1.387(3) . ?
C3 C4 1.399(3) . ?
C8 C4 1.490(3) . ?
C21 C17 1.488(3) . ?
C15 C14 1.498(3) . ?
C15 C16 1.371(3) . ?
C15 C20 1.394(3) . ?
C2 C7 1.393(3) . ?
C4 C5 1.390(3) . ?
C7 H7 0.9300 . ?
C7 C6 1.395(3) . ?
C17 C16 1.398(3) . ?
C17 C18 1.393(3) . ?
C16 H16 0.9300 . ?
C12 H12 0.9300 . ?
C12 C13 1.368(3) . ?
C20 H20 0.9300 . ?
C20 C19 1.408(3) . ?
C13 H13 0.9300 . ?
C13 C9 1.403(3) . ?
C6 C5 1.401(3) . ?
C6 C9 1.473(3) . ?
C5 H5 0.9300 . ?
C19 C18 1.394(3) . ?
C19 C22 1.494(3) . ?
C11 H11 0.9300 . ?
C11 C10 1.371(3) . ?
C18 H18 0.9300 . ?
C9 C10 1.411(3) . ?
C25 H25 0.9300 . ?
C25 C26 1.386(3) . ?
C23 H23 0.9300 . ?
C23 C24 1.375(3) . ?
C23 C22 1.396(3) . ?
C24 H24 0.9300 . ?
C22 C26 1.379(3) . ?
C26 H26 0.9300 . ?
C10 H10 0.9300 . ?
N3 C27 1.323(4) . ?
N3 C29 1.465(4) . ?
N3 C28 1.478(8) . ?
C27 H27 0.9300 . ?
C29 H29A 0.9600 . ?
C29 H29B 0.9600 . ?
C29 H29C 0.9600 . ?
C28 H28A 0.9600 . ?
C28 H28B 0.9600 . ?
C28 H28C 0.9600 . ?
Pb2 O7 2.7278(13) 1_655 ?
Pb2 O3 2.6034(14) 2_786 ?
Pb2 O8 2.5513(14) 1_655 ?
Pb2 N1 2.6283(17) 2_776 ?
N4 C30 1.4621(4) . ?
N4 C32 1.4625(4) . ?
N4 C34 1.4627(4) . ?
C30 H30A 0.9700 . ?
C30 H30B 0.9700 . ?
C30 C31 1.4386(5) . ?
C32 H32A 0.9700 . ?
C32 H32B 0.9700 . ?
C32 C33 1.4393(5) . ?
C33 H33A 0.9600 . ?
C33 H33B 0.9600 . ?
C33 H33C 0.9600 . ?
C31 H31A 0.9600 . ?
C31 H31B 0.9600 . ?
C31 H31C 0.9600 . ?
C34 H34A 0.9700 . ?
C34 H34B 0.9700 . ?
C34 C35 1.4391(5) . ?
C35 H35A 0.9600 . ?
C35 H35B 0.9600 . ?
C35 H35C 0.9600 . ?
